data_1556443
loop_
_publ_author_name
'Muller, I.'
'Schneider, C.'
'Pietzonka, C.'
'Kraus, F.'
'Werncke, C.G.'

_publ_section_title
;
 Reduction of 2,2'-Bipyridine by Quasi-Linear 3d-Metal(I) Silylamides-A
 Structural and Spectroscopic Study
;
_journal_name_full Inorganics
_journal_page_first 117
_journal_paper_doi 10.3390/inorganics7100117
_journal_volume 7
_journal_year 2019
_chemical_formula_moiety 'C22 H44 N4 Si4 Zn'
_chemical_formula_sum 'C22 H44 N4 Si4 Zn'
_chemical_formula_weight 542.34
_space_group_crystal_system orthorhombic
_space_group_IT_number 29
_space_group_name_Hall 'P 2c -2ac'
_space_group_name_H-M_alt 'P c a 21'
_atom_sites_solution_hydrogens geom
_atom_sites_solution_primary dual
_cell_angle_alpha 90
_cell_angle_beta 90
_cell_angle_gamma 90
_cell_formula_units_Z 8
_cell_length_a 18.8806(12)
_cell_length_b 18.0560(13)
_cell_length_c 17.6133(17)
_cell_measurement_reflns_used 11789
_cell_measurement_temperature 100
_cell_measurement_theta_max 25.998
_cell_measurement_theta_min 2.157
_cell_volume 6004.5(8)
_computing_molecular_graphics 'Olex2 (Dolomanov et al., 2009)'
_computing_publication_material 'Olex2 (Dolomanov et al., 2009)'
_computing_structure_refinement 'XL (Sheldrick, 2008)'
_computing_structure_solution 'ShelXT (Sheldrick, 2015)'
_diffrn_ambient_temperature 100
_diffrn_measured_fraction_theta_full 0.999
_diffrn_measured_fraction_theta_max 1.000
_diffrn_measurement_device_type 'STOE IPDS-2'
_diffrn_measurement_method '\w scans'
_diffrn_radiation_type MoK\a
_diffrn_radiation_wavelength 0.71073
_diffrn_reflns_av_R_equivalents 0.0737
_diffrn_reflns_av_unetI/netI 0.0589
_diffrn_reflns_Laue_measured_fraction_full 0.999
_diffrn_reflns_Laue_measured_fraction_max 1.000
_diffrn_reflns_limit_h_max 23
_diffrn_reflns_limit_h_min -23
_diffrn_reflns_limit_k_max 22
_diffrn_reflns_limit_k_min -21
_diffrn_reflns_limit_l_max 21
_diffrn_reflns_limit_l_min -21
_diffrn_reflns_number 52603
_diffrn_reflns_point_group_measured_fraction_full 1.000
_diffrn_reflns_point_group_measured_fraction_max 1.000
_diffrn_reflns_theta_full 25.242
_diffrn_reflns_theta_max 25.998
_diffrn_reflns_theta_min 2.157
_diffrn_standards_number 0
_exptl_absorpt_coefficient_mu 0.994
_exptl_absorpt_correction_T_max 0.8736
_exptl_absorpt_correction_T_min 0.8727
_exptl_absorpt_correction_type sphere
_exptl_absorpt_process_details 'X-Area LANA 1.68.2.0 (STOE, 2016)'
_exptl_crystal_colour 'clear greenish yellow'
_exptl_crystal_colour_lustre clear
_exptl_crystal_colour_modifier greenish
_exptl_crystal_colour_primary yellow
_exptl_crystal_density_diffrn 1.200
_exptl_crystal_description block
_exptl_crystal_F_000 2320
_exptl_crystal_size_max 0.254
_exptl_crystal_size_mid 0.189
_exptl_crystal_size_min 0.085
_exptl_crystal_size_rad 0.092
_refine_diff_density_max 0.580
_refine_diff_density_min -0.215
_refine_diff_density_rms 0.066
_refine_ls_abs_structure_details
;
 Refined as an inversion twin.
;
_refine_ls_abs_structure_Flack 0.292(9)
_refine_ls_extinction_coef .
_refine_ls_extinction_method none
_refine_ls_goodness_of_fit_ref 0.969
_refine_ls_hydrogen_treatment constr
_refine_ls_matrix_type full
_refine_ls_number_parameters 584
_refine_ls_number_reflns 11789
_refine_ls_number_restraints 1
_refine_ls_restrained_S_all 0.969
_refine_ls_R_factor_all 0.0445
_refine_ls_R_factor_gt 0.0340
_refine_ls_shift/su_max 0.001
_refine_ls_shift/su_mean 0.000
_refine_ls_structure_factor_coef Fsqd
_refine_ls_weighting_details 'w=1/[\s^2^(Fo^2^)+(0.0385P)^2^] where P=(Fo^2^+2Fc^2^)/3'
_refine_ls_weighting_scheme calc
_refine_ls_wR_factor_gt 0.0700
_refine_ls_wR_factor_ref 0.0718
_reflns_Friedel_coverage 0.932
_reflns_Friedel_fraction_full 1.000
_reflns_Friedel_fraction_max 1.000
_reflns_number_gt 9936
_reflns_number_total 11789
_reflns_threshold_expression 'I > 2\s(I)'
_cod_data_source_file Zn9.cif
_cod_data_source_block zn9
_cod_depositor_comments
;

2022-05-06
Z value and formula fixed to values more according to usual
chemical conventions.                 miguel
;
_cod_original_formula_sum 'C44 H88 N8 Si8 Zn2'
_cod_original_formula_weight 1084.68
_cod_original_formula_moiety '2(C22 H44 N4 Si4 Zn)'
_cod_original_formula_units_Z 4
_cod_database_code 1556443
_shelx_space_group_comment
;
The symmetry employed for this shelxl refinement is uniquely defined
by the following loop, which should always be used as a source of
symmetry information in preference to the above space-group names.
They are only intended as comments.
;
_shelx_estimated_absorpt_t_max 0.920
_shelx_estimated_absorpt_t_min 0.786
_olex2_refinement_description
;
1. Twinned data refinement
 Scales: 0.708(9)
 0.292(9)
2. Fixed Uiso
 At 1.2 times of:
  All C(H) groups
 At 1.5 times of:
  All C(H,H,H) groups
3.a Aromatic/amide H refined with riding coordinates:
 C1(H1), C2(H2), C3(H3), C4(H4), C7(H7), C8(H8), C9(H9), C10(H10), C23(H23),
 C24(H24), C25(H25), C26(H26), C29(H29), C30(H30), C31(H31), C32(H32)
3.b Idealised Me refined as rotating group:
 C11(H11A,H11B,H11C), C12(H12A,H12B,H12C), C13(H13A,H13B,H13C), C14(H14A,H14B,
 H14C), C15(H15A,H15B,H15C), C16(H16A,H16B,H16C), C17(H17A,H17B,H17C), C18(H18A,
 H18B,H18C), C19(H19A,H19B,H19C), C20(H20A,H20B,H20C), C21(H21A,H21B,H21C),
 C22(H22A,H22B,H22C), C33(H33A,H33B,H33C), C34(H34A,H34B,H34C), C35(H35A,H35B,
 H35C), C36(H36A,H36B,H36C), C37(H37A,H37B,H37C), C38(H38A,H38B,H38C), C39(H39A,
 H39B,H39C), C40(H40A,H40B,H40C), C41(H41A,H41B,H41C), C42(H42A,H42B,H42C),
 C43(H43A,H43B,H43C), C44(H44A,H44B,H44C)
;
_olex2_submission_special_instructions 'No special instructions were received'

loop_
_space_group_symop_operation_xyz
'x, y, z'
'-x, -y, z+1/2'
'x+1/2, -y, z'
'-x+1/2, y, z+1/2'

loop_
_atom_site_label
_atom_site_type_symbol
_atom_site_fract_x
_atom_site_fract_y
_atom_site_fract_z
_atom_site_U_iso_or_equiv
_atom_site_adp_type
_atom_site_occupancy
_atom_site_site_symmetry_order
_atom_site_calc_flag
_atom_site_refinement_flags_posn
_atom_site_refinement_flags_adp
_atom_site_refinement_flags_occupancy
_atom_site_disorder_assembly
_atom_site_disorder_group
Zn1 Zn 0.62336(2) 0.51836(2) 0.63947(3) 0.01968(11) Uani 1 1 d . . . . .
Si1 Si 0.70888(7) 0.66628(6) 0.61637(7) 0.0262(3) Uani 1 1 d . . . . .
Si2 Si 0.73578(7) 0.53688(6) 0.51247(8) 0.0285(3) Uani 1 1 d . . . . .
Si3 Si 0.69358(6) 0.38852(6) 0.72664(7) 0.0209(3) Uani 1 1 d . . . . .
Si4 Si 0.54937(6) 0.36337(6) 0.65683(7) 0.0226(3) Uani 1 1 d . . . . .
N1 N 0.53240(19) 0.56649(19) 0.5822(2) 0.0234(8) Uani 1 1 d . . . . .
N2 N 0.56194(18) 0.56960(18) 0.7297(2) 0.0228(8) Uani 1 1 d . . . . .
N3 N 0.69682(18) 0.57597(18) 0.5902(2) 0.0215(8) Uani 1 1 d . . . . .
N4 N 0.62360(18) 0.41548(18) 0.6716(2) 0.0224(8) Uani 1 1 d . . . . .
C1 C 0.5284(2) 0.5737(2) 0.5070(3) 0.0278(10) Uani 1 1 d . . . . .
H1 H 0.5594 0.5449 0.4764 0.033 Uiso 1 1 calc R . . . .
C2 C 0.4812(3) 0.6211(3) 0.4710(3) 0.0365(12) Uani 1 1 d . . . . .
H2 H 0.4793 0.6245 0.4172 0.044 Uiso 1 1 calc R . . . .
C3 C 0.4371(3) 0.6628(3) 0.5164(3) 0.0401(13) Uani 1 1 d . . . . .
H3 H 0.4044 0.6962 0.4938 0.048 Uiso 1 1 calc R . . . .
C4 C 0.4403(2) 0.6563(3) 0.5941(3) 0.0333(11) Uani 1 1 d . . . . .
H4 H 0.4096 0.6847 0.6255 0.040 Uiso 1 1 calc R . . . .
C5 C 0.4888(2) 0.6077(2) 0.6264(3) 0.0251(10) Uani 1 1 d . . . . .
C6 C 0.5003(2) 0.6009(2) 0.7089(3) 0.0264(10) Uani 1 1 d . . . . .
C7 C 0.4518(3) 0.6247(3) 0.7632(3) 0.0339(11) Uani 1 1 d . . . . .
H7 H 0.4084 0.6467 0.7479 0.041 Uiso 1 1 calc R . . . .
C8 C 0.4671(3) 0.6161(3) 0.8386(3) 0.0386(13) Uani 1 1 d . . . . .
H8 H 0.4344 0.6325 0.8760 0.046 Uiso 1 1 calc R . . . .
C9 C 0.5297(3) 0.5836(3) 0.8603(3) 0.0322(11) Uani 1 1 d . . . . .
H9 H 0.5410 0.5770 0.9124 0.039 Uiso 1 1 calc R . . . .
C10 C 0.5759(3) 0.5606(2) 0.8033(3) 0.0281(10) Uani 1 1 d . . . . .
H10 H 0.6192 0.5376 0.8175 0.034 Uiso 1 1 calc R . . . .
C11 C 0.6342(3) 0.7273(3) 0.5854(4) 0.0450(14) Uani 1 1 d . . . . .
H11A H 0.6279 0.7230 0.5303 0.068 Uiso 1 1 calc GR . . . .
H11B H 0.6450 0.7789 0.5984 0.068 Uiso 1 1 calc GR . . . .
H11C H 0.5905 0.7121 0.6111 0.068 Uiso 1 1 calc GR . . . .
C12 C 0.7915(3) 0.7087(3) 0.5756(3) 0.0404(13) Uani 1 1 d . . . . .
H12A H 0.8331 0.6825 0.5952 0.061 Uiso 1 1 calc GR . . . .
H12B H 0.7940 0.7610 0.5902 0.061 Uiso 1 1 calc GR . . . .
H12C H 0.7903 0.7047 0.5201 0.061 Uiso 1 1 calc GR . . . .
C13 C 0.7158(4) 0.6790(3) 0.7222(3) 0.0549(17) Uani 1 1 d . . . . .
H13A H 0.6725 0.6607 0.7465 0.082 Uiso 1 1 calc GR . . . .
H13B H 0.7218 0.7317 0.7338 0.082 Uiso 1 1 calc GR . . . .
H13C H 0.7566 0.6512 0.7414 0.082 Uiso 1 1 calc GR . . . .
C14 C 0.7242(4) 0.5934(3) 0.4240(3) 0.0557(17) Uani 1 1 d . . . . .
H14A H 0.6741 0.5934 0.4092 0.084 Uiso 1 1 calc GR . . . .
H14B H 0.7527 0.5719 0.3830 0.084 Uiso 1 1 calc GR . . . .
H14C H 0.7397 0.6443 0.4335 0.084 Uiso 1 1 calc GR . . . .
C15 C 0.8331(3) 0.5203(3) 0.5240(4) 0.0553(16) Uani 1 1 d . . . . .
H15A H 0.8573 0.5676 0.5326 0.083 Uiso 1 1 calc GR . . . .
H15B H 0.8519 0.4970 0.4779 0.083 Uiso 1 1 calc GR . . . .
H15C H 0.8412 0.4875 0.5675 0.083 Uiso 1 1 calc GR . . . .
C16 C 0.6964(3) 0.4437(2) 0.4890(3) 0.0335(11) Uani 1 1 d . . . . .
H16A H 0.7009 0.4108 0.5330 0.050 Uiso 1 1 calc GR . . . .
H16B H 0.7216 0.4221 0.4456 0.050 Uiso 1 1 calc GR . . . .
H16C H 0.6462 0.4497 0.4762 0.050 Uiso 1 1 calc GR . . . .
C17 C 0.7584(2) 0.4655(2) 0.7414(3) 0.0297(11) Uani 1 1 d . . . . .
H17A H 0.7967 0.4485 0.7748 0.045 Uiso 1 1 calc GR . . . .
H17B H 0.7343 0.5078 0.7648 0.045 Uiso 1 1 calc GR . . . .
H17C H 0.7783 0.4804 0.6923 0.045 Uiso 1 1 calc GR . . . .
C18 C 0.7472(3) 0.3104(2) 0.6855(3) 0.0289(11) Uani 1 1 d . . . . .
H18A H 0.7165 0.2673 0.6774 0.043 Uiso 1 1 calc GR . . . .
H18B H 0.7853 0.2971 0.7208 0.043 Uiso 1 1 calc GR . . . .
H18C H 0.7677 0.3259 0.6370 0.043 Uiso 1 1 calc GR . . . .
C19 C 0.6644(2) 0.3593(2) 0.8244(3) 0.0265(10) Uani 1 1 d . . . . .
H19A H 0.6436 0.4018 0.8509 0.040 Uiso 1 1 calc GR . . . .
H19B H 0.7054 0.3411 0.8530 0.040 Uiso 1 1 calc GR . . . .
H19C H 0.6290 0.3198 0.8202 0.040 Uiso 1 1 calc GR . . . .
C20 C 0.5648(3) 0.2606(2) 0.6658(3) 0.0326(11) Uani 1 1 d . . . . .
H20A H 0.5958 0.2439 0.6246 0.049 Uiso 1 1 calc GR . . . .
H20B H 0.5194 0.2345 0.6627 0.049 Uiso 1 1 calc GR . . . .
H20C H 0.5873 0.2500 0.7148 0.049 Uiso 1 1 calc GR . . . .
C21 C 0.5139(3) 0.3749(3) 0.5578(3) 0.0314(11) Uani 1 1 d . . . . .
H21A H 0.4999 0.4266 0.5499 0.047 Uiso 1 1 calc GR . . . .
H21B H 0.4727 0.3426 0.5508 0.047 Uiso 1 1 calc GR . . . .
H21C H 0.5507 0.3615 0.5210 0.047 Uiso 1 1 calc GR . . . .
C22 C 0.4753(2) 0.3884(3) 0.7237(3) 0.0375(12) Uani 1 1 d . . . . .
H22A H 0.4916 0.3832 0.7762 0.056 Uiso 1 1 calc GR . . . .
H22B H 0.4349 0.3553 0.7150 0.056 Uiso 1 1 calc GR . . . .
H22C H 0.4607 0.4397 0.7146 0.056 Uiso 1 1 calc GR . . . .
Zn2 Zn 0.60708(3) 0.03986(2) 0.38389(3) 0.02063(11) Uani 1 1 d . . . . .
Si5 Si 0.71734(6) 0.16031(6) 0.42209(7) 0.0219(3) Uani 1 1 d . . . . .
Si6 Si 0.69595(6) 0.03063(6) 0.53238(7) 0.0226(3) Uani 1 1 d . . . . .
Si7 Si 0.66208(7) -0.11138(7) 0.32094(8) 0.0288(3) Uani 1 1 d . . . . .
Si8 Si 0.50635(7) -0.09425(7) 0.34787(7) 0.0291(3) Uani 1 1 d . . . . .
N5 N 0.51812(19) 0.1100(2) 0.4102(2) 0.0248(8) Uani 1 1 d . . . . .
N6 N 0.58043(19) 0.09419(18) 0.2762(2) 0.0223(8) Uani 1 1 d . . . . .
N7 N 0.67849(18) 0.08032(18) 0.4524(2) 0.0211(8) Uani 1 1 d . . . . .
N8 N 0.59136(19) -0.06241(19) 0.3546(2) 0.0250(8) Uani 1 1 d . . . . .
C23 C 0.4946(2) 0.1228(3) 0.4810(3) 0.0308(11) Uani 1 1 d . . . . .
H23 H 0.5169 0.0979 0.5220 0.037 Uiso 1 1 calc R . . . .
C24 C 0.4394(3) 0.1708(3) 0.4966(3) 0.0410(13) Uani 1 1 d . . . . .
H24 H 0.4236 0.1786 0.5472 0.049 Uiso 1 1 calc R . . . .
C25 C 0.4081(3) 0.2067(3) 0.4365(4) 0.0504(15) Uani 1 1 d . . . . .
H25 H 0.3691 0.2389 0.4452 0.061 Uiso 1 1 calc R . . . .
C26 C 0.4327(3) 0.1963(3) 0.3644(3) 0.0433(14) Uani 1 1 d . . . . .
H26 H 0.4121 0.2223 0.3230 0.052 Uiso 1 1 calc R . . . .
C27 C 0.4883(2) 0.1471(3) 0.3523(3) 0.0294(11) Uani 1 1 d . . . . .
C28 C 0.5195(2) 0.1326(2) 0.2763(3) 0.0255(10) Uani 1 1 d . . . . .
C29 C 0.4877(3) 0.1565(2) 0.2087(3) 0.0312(11) Uani 1 1 d . . . . .
H29 H 0.4445 0.1835 0.2099 0.037 Uiso 1 1 calc R . . . .
C30 C 0.5197(2) 0.1404(2) 0.1406(3) 0.0342(11) Uani 1 1 d . . . . .
H30 H 0.4993 0.1567 0.0941 0.041 Uiso 1 1 calc R . . . .
C31 C 0.5821(2) 0.1003(2) 0.1406(3) 0.0309(10) Uani 1 1 d . . . . .
H31 H 0.6053 0.0882 0.0944 0.037 Uiso 1 1 calc R . . . .
C32 C 0.6096(2) 0.0783(2) 0.2094(3) 0.0275(10) Uani 1 1 d . . . . .
H32 H 0.6521 0.0500 0.2091 0.033 Uiso 1 1 calc R . . . .
C33 C 0.4641(3) -0.0708(3) 0.2546(3) 0.0365(12) Uani 1 1 d . . . . .
H33A H 0.4612 -0.0168 0.2492 0.055 Uiso 1 1 calc GR . . . .
H33B H 0.4163 -0.0919 0.2527 0.055 Uiso 1 1 calc GR . . . .
H33C H 0.4926 -0.0912 0.2132 0.055 Uiso 1 1 calc GR . . . .
C34 C 0.5000(3) -0.1978(3) 0.3620(3) 0.0437(14) Uani 1 1 d . . . . .
H34A H 0.5295 -0.2229 0.3242 0.066 Uiso 1 1 calc GR . . . .
H34B H 0.4506 -0.2135 0.3560 0.066 Uiso 1 1 calc GR . . . .
H34C H 0.5165 -0.2105 0.4131 0.066 Uiso 1 1 calc GR . . . .
C35 C 0.4473(3) -0.0549(3) 0.4237(3) 0.0445(14) Uani 1 1 d . . . . .
H35A H 0.4735 -0.0522 0.4717 0.067 Uiso 1 1 calc GR . . . .
H35B H 0.4058 -0.0869 0.4301 0.067 Uiso 1 1 calc GR . . . .
H35C H 0.4319 -0.0052 0.4089 0.067 Uiso 1 1 calc GR . . . .
C36 C 0.6450(3) -0.1497(3) 0.2230(3) 0.0404(13) Uani 1 1 d . . . . .
H36A H 0.6083 -0.1880 0.2259 0.061 Uiso 1 1 calc GR . . . .
H36B H 0.6888 -0.1714 0.2029 0.061 Uiso 1 1 calc GR . . . .
H36C H 0.6291 -0.1098 0.1895 0.061 Uiso 1 1 calc GR . . . .
C37 C 0.7444(3) -0.0534(3) 0.3115(3) 0.0346(12) Uani 1 1 d . . . . .
H37A H 0.7372 -0.0160 0.2719 0.052 Uiso 1 1 calc GR . . . .
H37B H 0.7844 -0.0852 0.2977 0.052 Uiso 1 1 calc GR . . . .
H37C H 0.7543 -0.0288 0.3599 0.052 Uiso 1 1 calc GR . . . .
C38 C 0.6876(3) -0.1916(2) 0.3837(3) 0.0418(12) Uani 1 1 d . . . . .
H38A H 0.6934 -0.1742 0.4360 0.063 Uiso 1 1 calc GR . . . .
H38B H 0.7323 -0.2129 0.3658 0.063 Uiso 1 1 calc GR . . . .
H38C H 0.6504 -0.2294 0.3819 0.063 Uiso 1 1 calc GR . . . .
C39 C 0.7795(3) -0.0262(3) 0.5272(3) 0.0337(11) Uani 1 1 d . . . . .
H39A H 0.7738 -0.0654 0.4892 0.051 Uiso 1 1 calc GR . . . .
H39B H 0.7889 -0.0485 0.5769 0.051 Uiso 1 1 calc GR . . . .
H39C H 0.8193 0.0057 0.5129 0.051 Uiso 1 1 calc GR . . . .
C40 C 0.6233(2) -0.0374(2) 0.5543(3) 0.0320(11) Uani 1 1 d . . . . .
H40A H 0.5801 -0.0104 0.5681 0.048 Uiso 1 1 calc GR . . . .
H40B H 0.6378 -0.0691 0.5967 0.048 Uiso 1 1 calc GR . . . .
H40C H 0.6141 -0.0681 0.5095 0.048 Uiso 1 1 calc GR . . . .
C41 C 0.7040(2) 0.0890(3) 0.6202(3) 0.0306(11) Uani 1 1 d . . . . .
H41A H 0.7482 0.1174 0.6182 0.046 Uiso 1 1 calc GR . . . .
H41B H 0.7043 0.0569 0.6650 0.046 Uiso 1 1 calc GR . . . .
H41C H 0.6637 0.1230 0.6231 0.046 Uiso 1 1 calc GR . . . .
C42 C 0.6513(3) 0.2364(2) 0.4053(3) 0.0343(12) Uani 1 1 d . . . . .
H42A H 0.6217 0.2238 0.3615 0.052 Uiso 1 1 calc GR . . . .
H42B H 0.6764 0.2828 0.3953 0.052 Uiso 1 1 calc GR . . . .
H42C H 0.6214 0.2422 0.4504 0.052 Uiso 1 1 calc GR . . . .
C43 C 0.7668(3) 0.1487(3) 0.3301(3) 0.0315(11) Uani 1 1 d . . . . .
H43A H 0.8026 0.1098 0.3358 0.047 Uiso 1 1 calc GR . . . .
H43B H 0.7900 0.1955 0.3167 0.047 Uiso 1 1 calc GR . . . .
H43C H 0.7335 0.1348 0.2898 0.047 Uiso 1 1 calc GR . . . .
C44 C 0.7835(3) 0.2009(3) 0.4906(3) 0.0342(12) Uani 1 1 d . . . . .
H44A H 0.7597 0.2131 0.5384 0.051 Uiso 1 1 calc GR . . . .
H44B H 0.8041 0.2459 0.4687 0.051 Uiso 1 1 calc GR . . . .
H44C H 0.8212 0.1647 0.5003 0.051 Uiso 1 1 calc GR . . . .

loop_
_atom_site_aniso_label
_atom_site_aniso_U_11
_atom_site_aniso_U_22
_atom_site_aniso_U_33
_atom_site_aniso_U_23
_atom_site_aniso_U_13
_atom_site_aniso_U_12
Zn1 0.0227(2) 0.0179(2) 0.0185(2) 0.0010(2) 0.0008(2) 0.00032(19)
Si1 0.0351(7) 0.0205(6) 0.0229(7) -0.0026(5) 0.0073(5) -0.0064(5)
Si2 0.0369(7) 0.0223(6) 0.0263(7) -0.0035(5) 0.0109(6) -0.0031(5)
Si3 0.0240(6) 0.0188(5) 0.0197(6) 0.0007(5) -0.0008(5) 0.0005(5)
Si4 0.0248(6) 0.0210(5) 0.0221(7) 0.0018(5) -0.0004(5) -0.0031(5)
N1 0.0245(19) 0.0227(19) 0.023(2) 0.0022(16) -0.0027(16) -0.0009(15)
N2 0.025(2) 0.0202(18) 0.023(2) 0.0021(16) 0.0022(17) 0.0004(15)
N3 0.027(2) 0.0180(17) 0.020(2) 0.0025(15) 0.0020(16) -0.0021(15)
N4 0.026(2) 0.0184(17) 0.0229(19) 0.0027(15) 0.0012(16) 0.0022(14)
C1 0.031(3) 0.029(2) 0.024(3) 0.001(2) -0.003(2) 0.0001(19)
C2 0.037(3) 0.040(3) 0.033(3) 0.007(2) -0.007(2) 0.001(2)
C3 0.034(3) 0.040(3) 0.046(3) 0.010(3) -0.012(3) 0.009(2)
C4 0.025(3) 0.035(3) 0.040(3) 0.004(2) 0.002(2) 0.005(2)
C5 0.022(2) 0.019(2) 0.033(3) 0.000(2) -0.001(2) -0.0004(16)
C6 0.029(3) 0.020(2) 0.031(3) 0.0011(19) 0.003(2) -0.0020(19)
C7 0.032(3) 0.031(3) 0.039(3) 0.003(2) 0.007(2) 0.008(2)
C8 0.044(3) 0.040(3) 0.032(3) -0.003(2) 0.017(2) 0.011(2)
C9 0.043(3) 0.036(3) 0.018(3) -0.001(2) 0.009(2) 0.004(2)
C10 0.034(3) 0.022(2) 0.028(3) 0.0003(19) 0.002(2) 0.004(2)
C11 0.050(3) 0.019(2) 0.066(4) -0.003(2) 0.005(3) 0.001(2)
C12 0.045(3) 0.034(3) 0.042(3) -0.010(2) 0.014(3) -0.019(2)
C13 0.099(5) 0.038(3) 0.028(3) -0.012(2) 0.012(3) -0.029(3)
C14 0.110(5) 0.033(3) 0.025(3) -0.005(2) 0.013(3) -0.009(3)
C15 0.039(3) 0.057(3) 0.070(4) -0.028(3) 0.018(3) 0.001(3)
C16 0.049(3) 0.021(2) 0.031(3) -0.006(2) 0.009(2) 0.002(2)
C17 0.028(2) 0.027(2) 0.033(3) 0.004(2) -0.002(2) 0.0008(19)
C18 0.032(3) 0.026(2) 0.029(3) 0.001(2) 0.000(2) 0.0038(19)
C19 0.030(2) 0.025(2) 0.025(3) 0.0038(19) -0.003(2) 0.0014(18)
C20 0.037(3) 0.025(2) 0.035(3) 0.002(2) -0.005(2) -0.006(2)
C21 0.030(3) 0.031(3) 0.033(3) 0.002(2) -0.011(2) -0.007(2)
C22 0.030(3) 0.043(3) 0.040(3) -0.004(2) 0.006(2) -0.008(2)
Zn2 0.0231(2) 0.0188(2) 0.0199(2) -0.0014(2) 0.0003(2) -0.00091(19)
Si5 0.0247(6) 0.0184(6) 0.0226(7) 0.0005(5) -0.0016(5) -0.0019(5)
Si6 0.0259(6) 0.0212(6) 0.0206(6) 0.0007(5) -0.0002(5) -0.0013(5)
Si7 0.0415(8) 0.0208(6) 0.0242(7) -0.0020(5) 0.0007(6) 0.0048(5)
Si8 0.0358(7) 0.0260(6) 0.0254(7) -0.0023(5) -0.0006(6) -0.0096(6)
N5 0.025(2) 0.0248(19) 0.024(2) -0.0029(16) 0.0009(16) -0.0041(16)
N6 0.025(2) 0.0198(18) 0.022(2) 0.0003(15) -0.0007(16) -0.0013(15)
N7 0.025(2) 0.0200(18) 0.0184(19) -0.0029(15) -0.0038(16) -0.0023(14)
N8 0.033(2) 0.0195(18) 0.022(2) -0.0032(15) -0.0004(17) -0.0025(15)
C23 0.029(3) 0.035(3) 0.029(3) -0.004(2) -0.001(2) -0.001(2)
C24 0.038(3) 0.051(3) 0.034(3) -0.017(3) 0.009(2) 0.006(2)
C25 0.044(3) 0.057(4) 0.050(4) -0.012(3) 0.000(3) 0.024(3)
C26 0.041(3) 0.048(3) 0.041(4) -0.007(2) -0.004(3) 0.018(2)
C27 0.027(2) 0.028(2) 0.033(3) -0.008(2) -0.002(2) -0.0025(19)
C28 0.024(2) 0.024(2) 0.029(3) -0.0024(19) -0.003(2) -0.0042(18)
C29 0.032(3) 0.028(2) 0.034(3) 0.003(2) -0.006(2) 0.001(2)
C30 0.043(3) 0.032(2) 0.027(3) 0.005(2) -0.008(2) -0.004(2)
C31 0.036(3) 0.035(2) 0.022(2) 0.000(2) 0.004(2) -0.001(2)
C32 0.028(2) 0.026(2) 0.028(3) -0.002(2) 0.002(2) -0.0013(19)
C33 0.039(3) 0.032(3) 0.039(3) -0.003(2) -0.004(2) -0.011(2)
C34 0.060(4) 0.038(3) 0.033(3) 0.005(2) -0.007(3) -0.022(3)
C35 0.038(3) 0.053(3) 0.043(3) -0.009(3) 0.008(3) -0.020(3)
C36 0.057(3) 0.035(3) 0.030(3) -0.007(2) 0.003(3) 0.012(2)
C37 0.038(3) 0.034(3) 0.031(3) 0.004(2) 0.007(2) 0.010(2)
C38 0.058(3) 0.029(2) 0.039(3) -0.001(3) -0.004(3) 0.006(2)
C39 0.037(3) 0.034(3) 0.029(3) 0.004(2) -0.002(2) 0.006(2)
C40 0.038(3) 0.029(2) 0.029(3) 0.006(2) -0.001(2) -0.005(2)
C41 0.035(3) 0.034(2) 0.023(3) 0.000(2) -0.006(2) 0.001(2)
C42 0.033(3) 0.020(2) 0.050(3) 0.002(2) -0.002(2) -0.0024(19)
C43 0.039(3) 0.028(2) 0.028(3) 0.004(2) 0.004(2) -0.006(2)
C44 0.038(3) 0.031(3) 0.033(3) 0.005(2) -0.006(2) -0.011(2)

loop_
_atom_type_symbol
_atom_type_description
_atom_type_scat_dispersion_real
_atom_type_scat_dispersion_imag
_atom_type_scat_source
C C 0.0033 0.0016 'International Tables Vol C Tables 4.2.6.8 and 6.1.1.4'
H H 0.0000 0.0000 'International Tables Vol C Tables 4.2.6.8 and 6.1.1.4'
N N 0.0061 0.0033 'International Tables Vol C Tables 4.2.6.8 and 6.1.1.4'
Si Si 0.0817 0.0704 'International Tables Vol C Tables 4.2.6.8 and 6.1.1.4'
Zn Zn 0.2839 1.4301 'International Tables Vol C Tables 4.2.6.8 and 6.1.1.4'

loop_
_geom_angle_atom_site_label_1
_geom_angle_atom_site_label_2
_geom_angle_atom_site_label_3
_geom_angle
_geom_angle_site_symmetry_1
_geom_angle_site_symmetry_3
N1 Zn1 N2 75.38(14) . .
N3 Zn1 N1 98.21(14) . .
N3 Zn1 N2 118.73(14) . .
N3 Zn1 N4 129.93(15) . .
N4 Zn1 N1 121.31(14) . .
N4 Zn1 N2 101.28(14) . .
N3 Si1 C11 112.5(2) . .
N3 Si1 C12 113.3(2) . .
N3 Si1 C13 113.1(2) . .
C11 Si1 C12 105.9(3) . .
C11 Si1 C13 105.6(3) . .
C12 Si1 C13 105.7(3) . .
N3 Si2 C14 113.0(2) . .
N3 Si2 C15 113.7(2) . .
N3 Si2 C16 112.0(2) . .
C14 Si2 C16 104.9(2) . .
C15 Si2 C14 107.0(3) . .
C15 Si2 C16 105.5(2) . .
N4 Si3 C17 111.91(19) . .
N4 Si3 C18 114.3(2) . .
N4 Si3 C19 111.9(2) . .
C17 Si3 C18 105.0(2) . .
C17 Si3 C19 105.8(2) . .
C18 Si3 C19 107.4(2) . .
N4 Si4 C20 113.73(19) . .
N4 Si4 C21 111.8(2) . .
N4 Si4 C22 112.5(2) . .
C21 Si4 C20 104.0(2) . .
C21 Si4 C22 106.8(2) . .
C22 Si4 C20 107.4(2) . .
C1 N1 Zn1 123.0(3) . .
C1 N1 C5 118.8(4) . .
C5 N1 Zn1 115.7(3) . .
C6 N2 Zn1 116.2(3) . .
C10 N2 Zn1 123.6(3) . .
C10 N2 C6 119.2(4) . .
Si1 N3 Zn1 119.1(2) . .
Si2 N3 Zn1 116.46(18) . .
Si2 N3 Si1 123.6(2) . .
Si3 N4 Zn1 116.07(19) . .
Si4 N4 Zn1 118.75(19) . .
Si4 N4 Si3 124.3(2) . .
N1 C1 H1 118.3 . .
N1 C1 C2 123.4(5) . .
C2 C1 H1 118.3 . .
C1 C2 H2 121.3 . .
C3 C2 C1 117.4(5) . .
C3 C2 H2 121.3 . .
C2 C3 H3 119.9 . .
C4 C3 C2 120.3(5) . .
C4 C3 H3 119.9 . .
C3 C4 H4 120.3 . .
C3 C4 C5 119.3(5) . .
C5 C4 H4 120.3 . .
N1 C5 C4 120.8(4) . .
N1 C5 C6 115.5(4) . .
C4 C5 C6 123.6(4) . .
N2 C6 C5 115.6(4) . .
N2 C6 C7 120.8(4) . .
C7 C6 C5 123.6(4) . .
C6 C7 H7 120.2 . .
C8 C7 C6 119.6(5) . .
C8 C7 H7 120.2 . .
C7 C8 H8 120.0 . .
C7 C8 C9 120.0(4) . .
C9 C8 H8 120.0 . .
C8 C9 H9 121.1 . .
C8 C9 C10 117.8(4) . .
C10 C9 H9 121.1 . .
N2 C10 C9 122.7(4) . .
N2 C10 H10 118.7 . .
C9 C10 H10 118.7 . .
Si1 C11 H11A 109.5 . .
Si1 C11 H11B 109.5 . .
Si1 C11 H11C 109.5 . .
H11A C11 H11B 109.5 . .
H11A C11 H11C 109.5 . .
H11B C11 H11C 109.5 . .
Si1 C12 H12A 109.5 . .
Si1 C12 H12B 109.5 . .
Si1 C12 H12C 109.5 . .
H12A C12 H12B 109.5 . .
H12A C12 H12C 109.5 . .
H12B C12 H12C 109.5 . .
Si1 C13 H13A 109.5 . .
Si1 C13 H13B 109.5 . .
Si1 C13 H13C 109.5 . .
H13A C13 H13B 109.5 . .
H13A C13 H13C 109.5 . .
H13B C13 H13C 109.5 . .
Si2 C14 H14A 109.5 . .
Si2 C14 H14B 109.5 . .
Si2 C14 H14C 109.5 . .
H14A C14 H14B 109.5 . .
H14A C14 H14C 109.5 . .
H14B C14 H14C 109.5 . .
Si2 C15 H15A 109.5 . .
Si2 C15 H15B 109.5 . .
Si2 C15 H15C 109.5 . .
H15A C15 H15B 109.5 . .
H15A C15 H15C 109.5 . .
H15B C15 H15C 109.5 . .
Si2 C16 H16A 109.5 . .
Si2 C16 H16B 109.5 . .
Si2 C16 H16C 109.5 . .
H16A C16 H16B 109.5 . .
H16A C16 H16C 109.5 . .
H16B C16 H16C 109.5 . .
Si3 C17 H17A 109.5 . .
Si3 C17 H17B 109.5 . .
Si3 C17 H17C 109.5 . .
H17A C17 H17B 109.5 . .
H17A C17 H17C 109.5 . .
H17B C17 H17C 109.5 . .
Si3 C18 H18A 109.5 . .
Si3 C18 H18B 109.5 . .
Si3 C18 H18C 109.5 . .
H18A C18 H18B 109.5 . .
H18A C18 H18C 109.5 . .
H18B C18 H18C 109.5 . .
Si3 C19 H19A 109.5 . .
Si3 C19 H19B 109.5 . .
Si3 C19 H19C 109.5 . .
H19A C19 H19B 109.5 . .
H19A C19 H19C 109.5 . .
H19B C19 H19C 109.5 . .
Si4 C20 H20A 109.5 . .
Si4 C20 H20B 109.5 . .
Si4 C20 H20C 109.5 . .
H20A C20 H20B 109.5 . .
H20A C20 H20C 109.5 . .
H20B C20 H20C 109.5 . .
Si4 C21 H21A 109.5 . .
Si4 C21 H21B 109.5 . .
Si4 C21 H21C 109.5 . .
H21A C21 H21B 109.5 . .
H21A C21 H21C 109.5 . .
H21B C21 H21C 109.5 . .
Si4 C22 H22A 109.5 . .
Si4 C22 H22B 109.5 . .
Si4 C22 H22C 109.5 . .
H22A C22 H22B 109.5 . .
H22A C22 H22C 109.5 . .
H22B C22 H22C 109.5 . .
N5 Zn2 N6 75.18(14) . .
N7 Zn2 N5 100.69(14) . .
N7 Zn2 N6 121.70(14) . .
N8 Zn2 N5 119.84(14) . .
N8 Zn2 N6 99.25(14) . .
N8 Zn2 N7 128.80(15) . .
N7 Si5 C42 112.5(2) . .
N7 Si5 C43 112.84(19) . .
N7 Si5 C44 114.5(2) . .
C42 Si5 C43 106.0(2) . .
C42 Si5 C44 104.9(2) . .
C43 Si5 C44 105.4(2) . .
N7 Si6 C39 114.2(2) . .
N7 Si6 C40 111.9(2) . .
N7 Si6 C41 113.69(19) . .
C40 Si6 C39 105.4(2) . .
C41 Si6 C39 106.1(2) . .
C41 Si6 C40 104.9(2) . .
N8 Si7 C36 112.0(2) . .
N8 Si7 C37 112.87(19) . .
N8 Si7 C38 113.2(2) . .
C37 Si7 C36 105.3(2) . .
C37 Si7 C38 105.6(2) . .
C38 Si7 C36 107.3(2) . .
N8 Si8 C33 112.6(2) . .
N8 Si8 C34 112.6(2) . .
N8 Si8 C35 112.4(2) . .
C33 Si8 C34 108.2(2) . .
C33 Si8 C35 106.5(3) . .
C35 Si8 C34 104.0(2) . .
C23 N5 Zn2 124.0(3) . .
C23 N5 C27 118.6(4) . .
C27 N5 Zn2 117.2(3) . .
C28 N6 Zn2 115.2(3) . .
C32 N6 Zn2 124.9(3) . .
C32 N6 C28 117.9(4) . .
Si5 N7 Zn2 114.91(19) . .
Si6 N7 Zn2 116.62(18) . .
Si6 N7 Si5 128.4(2) . .
Si7 N8 Zn2 117.7(2) . .
Si7 N8 Si8 122.4(2) . .
Si8 N8 Zn2 118.8(2) . .
N5 C23 H23 118.6 . .
N5 C23 C24 122.8(5) . .
C24 C23 H23 118.6 . .
C23 C24 H24 121.1 . .
C25 C24 C23 117.8(5) . .
C25 C24 H24 121.1 . .
C24 C25 H25 119.8 . .
C26 C25 C24 120.3(5) . .
C26 C25 H25 119.8 . .
C25 C26 H26 120.4 . .
C25 C26 C27 119.1(5) . .
C27 C26 H26 120.4 . .
N5 C27 C26 121.2(5) . .
N5 C27 C28 115.5(4) . .
C26 C27 C28 123.3(5) . .
N6 C28 C27 115.6(4) . .
N6 C28 C29 121.6(4) . .
C29 C28 C27 122.8(4) . .
C28 C29 H29 120.4 . .
C30 C29 C28 119.3(4) . .
C30 C29 H29 120.4 . .
C29 C30 H30 120.5 . .
C29 C30 C31 119.0(5) . .
C31 C30 H30 120.5 . .
C30 C31 H31 120.8 . .
C32 C31 C30 118.3(5) . .
C32 C31 H31 120.8 . .
N6 C32 C31 123.9(4) . .
N6 C32 H32 118.0 . .
C31 C32 H32 118.0 . .
Si8 C33 H33A 109.5 . .
Si8 C33 H33B 109.5 . .
Si8 C33 H33C 109.5 . .
H33A C33 H33B 109.5 . .
H33A C33 H33C 109.5 . .
H33B C33 H33C 109.5 . .
Si8 C34 H34A 109.5 . .
Si8 C34 H34B 109.5 . .
Si8 C34 H34C 109.5 . .
H34A C34 H34B 109.5 . .
H34A C34 H34C 109.5 . .
H34B C34 H34C 109.5 . .
Si8 C35 H35A 109.5 . .
Si8 C35 H35B 109.5 . .
Si8 C35 H35C 109.5 . .
H35A C35 H35B 109.5 . .
H35A C35 H35C 109.5 . .
H35B C35 H35C 109.5 . .
Si7 C36 H36A 109.5 . .
Si7 C36 H36B 109.5 . .
Si7 C36 H36C 109.5 . .
H36A C36 H36B 109.5 . .
H36A C36 H36C 109.5 . .
H36B C36 H36C 109.5 . .
Si7 C37 H37A 109.5 . .
Si7 C37 H37B 109.5 . .
Si7 C37 H37C 109.5 . .
H37A C37 H37B 109.5 . .
H37A C37 H37C 109.5 . .
H37B C37 H37C 109.5 . .
Si7 C38 H38A 109.5 . .
Si7 C38 H38B 109.5 . .
Si7 C38 H38C 109.5 . .
H38A C38 H38B 109.5 . .
H38A C38 H38C 109.5 . .
H38B C38 H38C 109.5 . .
Si6 C39 H39A 109.5 . .
Si6 C39 H39B 109.5 . .
Si6 C39 H39C 109.5 . .
H39A C39 H39B 109.5 . .
H39A C39 H39C 109.5 . .
H39B C39 H39C 109.5 . .
Si6 C40 H40A 109.5 . .
Si6 C40 H40B 109.5 . .
Si6 C40 H40C 109.5 . .
H40A C40 H40B 109.5 . .
H40A C40 H40C 109.5 . .
H40B C40 H40C 109.5 . .
Si6 C41 H41A 109.5 . .
Si6 C41 H41B 109.5 . .
Si6 C41 H41C 109.5 . .
H41A C41 H41B 109.5 . .
H41A C41 H41C 109.5 . .
H41B C41 H41C 109.5 . .
Si5 C42 H42A 109.5 . .
Si5 C42 H42B 109.5 . .
Si5 C42 H42C 109.5 . .
H42A C42 H42B 109.5 . .
H42A C42 H42C 109.5 . .
H42B C42 H42C 109.5 . .
Si5 C43 H43A 109.5 . .
Si5 C43 H43B 109.5 . .
Si5 C43 H43C 109.5 . .
H43A C43 H43B 109.5 . .
H43A C43 H43C 109.5 . .
H43B C43 H43C 109.5 . .
Si5 C44 H44A 109.5 . .
Si5 C44 H44B 109.5 . .
Si5 C44 H44C 109.5 . .
H44A C44 H44B 109.5 . .
H44A C44 H44C 109.5 . .
H44B C44 H44C 109.5 . .

loop_
_geom_bond_atom_site_label_1
_geom_bond_atom_site_label_2
_geom_bond_distance
_geom_bond_site_symmetry_2
Zn1 N1 2.173(4) .
Zn1 N2 2.174(4) .
Zn1 N3 1.939(3) .
Zn1 N4 1.942(3) .
Si1 N3 1.710(3) .
Si1 C11 1.872(5) .
Si1 C12 1.880(5) .
Si1 C13 1.883(5) .
Si2 N3 1.706(4) .
Si2 C14 1.875(6) .
Si2 C15 1.873(6) .
Si2 C16 1.886(5) .
Si3 N4 1.710(4) .
Si3 C17 1.870(4) .
Si3 C18 1.881(4) .
Si3 C19 1.884(5) .
Si4 N4 1.708(4) .
Si4 C20 1.884(4) .
Si4 C21 1.880(5) .
Si4 C22 1.884(5) .
N1 C1 1.334(6) .
N1 C5 1.356(5) .
N2 C6 1.344(6) .
N2 C10 1.333(6) .
C1 H1 0.9500 .
C1 C2 1.388(6) .
C2 H2 0.9500 .
C2 C3 1.378(7) .
C3 H3 0.9500 .
C3 C4 1.377(8) .
C4 H4 0.9500 .
C4 C5 1.389(6) .
C5 C6 1.474(7) .
C6 C7 1.392(7) .
C7 H7 0.9500 .
C7 C8 1.369(7) .
C8 H8 0.9500 .
C8 C9 1.373(7) .
C9 H9 0.9500 .
C9 C10 1.394(6) .
C10 H10 0.9500 .
C11 H11A 0.9800 .
C11 H11B 0.9800 .
C11 H11C 0.9800 .
C12 H12A 0.9800 .
C12 H12B 0.9800 .
C12 H12C 0.9800 .
C13 H13A 0.9800 .
C13 H13B 0.9800 .
C13 H13C 0.9800 .
C14 H14A 0.9800 .
C14 H14B 0.9800 .
C14 H14C 0.9800 .
C15 H15A 0.9800 .
C15 H15B 0.9800 .
C15 H15C 0.9800 .
C16 H16A 0.9800 .
C16 H16B 0.9800 .
C16 H16C 0.9800 .
C17 H17A 0.9800 .
C17 H17B 0.9800 .
C17 H17C 0.9800 .
C18 H18A 0.9800 .
C18 H18B 0.9800 .
C18 H18C 0.9800 .
C19 H19A 0.9800 .
C19 H19B 0.9800 .
C19 H19C 0.9800 .
C20 H20A 0.9800 .
C20 H20B 0.9800 .
C20 H20C 0.9800 .
C21 H21A 0.9800 .
C21 H21B 0.9800 .
C21 H21C 0.9800 .
C22 H22A 0.9800 .
C22 H22B 0.9800 .
C22 H22C 0.9800 .
Zn2 N5 2.154(4) .
Zn2 N6 2.193(4) .
Zn2 N7 1.951(3) .
Zn2 N8 1.940(3) .
Si5 N7 1.705(4) .
Si5 C42 1.878(5) .
Si5 C43 1.882(5) .
Si5 C44 1.886(5) .
Si6 N7 1.703(4) .
Si6 C39 1.884(5) .
Si6 C40 1.881(5) .
Si6 C41 1.877(5) .
Si7 N8 1.708(4) .
Si7 C36 1.886(5) .
Si7 C37 1.881(5) .
Si7 C38 1.884(5) .
Si8 N8 1.709(4) .
Si8 C33 1.875(5) .
Si8 C34 1.889(5) .
Si8 C35 1.879(5) .
N5 C23 1.343(6) .
N5 C27 1.344(6) .
N6 C28 1.344(6) .
N6 C32 1.332(6) .
C23 H23 0.9500 .
C23 C24 1.383(7) .
C24 H24 0.9500 .
C24 C25 1.376(8) .
C25 H25 0.9500 .
C25 C26 1.365(8) .
C26 H26 0.9500 .
C26 C27 1.392(7) .
C27 C28 1.486(7) .
C28 C29 1.402(7) .
C29 H29 0.9500 .
C29 C30 1.374(7) .
C30 H30 0.9500 .
C30 C31 1.383(7) .
C31 H31 0.9500 .
C31 C32 1.376(7) .
C32 H32 0.9500 .
C33 H33A 0.9800 .
C33 H33B 0.9800 .
C33 H33C 0.9800 .
C34 H34A 0.9800 .
C34 H34B 0.9800 .
C34 H34C 0.9800 .
C35 H35A 0.9800 .
C35 H35B 0.9800 .
C35 H35C 0.9800 .
C36 H36A 0.9800 .
C36 H36B 0.9800 .
C36 H36C 0.9800 .
C37 H37A 0.9800 .
C37 H37B 0.9800 .
C37 H37C 0.9800 .
C38 H38A 0.9800 .
C38 H38B 0.9800 .
C38 H38C 0.9800 .
C39 H39A 0.9800 .
C39 H39B 0.9800 .
C39 H39C 0.9800 .
C40 H40A 0.9800 .
C40 H40B 0.9800 .
C40 H40C 0.9800 .
C41 H41A 0.9800 .
C41 H41B 0.9800 .
C41 H41C 0.9800 .
C42 H42A 0.9800 .
C42 H42B 0.9800 .
C42 H42C 0.9800 .
C43 H43A 0.9800 .
C43 H43B 0.9800 .
C43 H43C 0.9800 .
C44 H44A 0.9800 .
C44 H44B 0.9800 .
C44 H44C 0.9800 .

loop_
_twin_individual_id
_twin_individual_mass_fraction_refined
1 0.708(9)
2 0.292(9)
